data_1553616
loop_
_publ_author_name
'Li, Lu'
'Li, Bingbing'
'Li, Chunli'
'Ma, Zhiying'
'Xu, Li'
'Wang, Hua'

_publ_section_title
;
 Selective deprotonation of tetra[3,4]thienylene in the presence of n-BuLi
;
_journal_issue 6
_journal_name_full 'Organic Chemistry Frontiers'
_journal_page_first 1019
_journal_paper_doi 10.1039/C6QO00754F
_journal_volume 4
_journal_year 2017
_chemical_formula_sum 'C22 H24 S4 Si2'
_chemical_formula_weight 472.83
_space_group_IT_number 14
_space_group_name_Hall '-P 2ybc'
_space_group_name_H-M_alt 'P 1 21/c 1'
_symmetry_cell_setting monoclinic
_symmetry_space_group_name_H-M 'P 1 21/c 1'
_atom_sites_solution_hydrogens geom
_atom_sites_solution_primary direct
_atom_sites_solution_secondary difmap
_audit_creation_method SHELXL-97
_audit_update_record
;
2016-11-09 deposited with the CCDC.
2017-02-06 downloaded from the CCDC.
;
_cell_angle_alpha 90.00
_cell_angle_beta 92.242(2)
_cell_angle_gamma 90.00
_cell_formula_units_Z 4
_cell_length_a 10.5479(13)
_cell_length_b 16.600(2)
_cell_length_c 13.9079(17)
_cell_measurement_reflns_used 3826
_cell_measurement_temperature 296(2)
_cell_measurement_theta_max 24.67
_cell_measurement_theta_min 2.68
_cell_volume 2433.3(5)
_computing_cell_refinement 'Bruker SAINT'
_computing_data_collection 'Bruker APEX2'
_computing_data_reduction 'Bruker SAINT'
_computing_molecular_graphics 'Bruker SHELXTL'
_computing_publication_material 'Bruker SHELXTL'
_computing_structure_refinement 'SHELXL-97 (Sheldrick, 2008)'
_computing_structure_solution 'SHELXS-97 (Sheldrick, 2008)'
_diffrn_ambient_temperature 296(2)
_diffrn_measured_fraction_theta_full 1.000
_diffrn_measured_fraction_theta_max 1.000
_diffrn_measurement_device_type 'Bruker APEX-II CCD'
_diffrn_measurement_method '\f and \w scans'
_diffrn_radiation_monochromator graphite
_diffrn_radiation_source 'fine-focus sealed tube'
_diffrn_radiation_type MoK\a
_diffrn_radiation_wavelength 0.71073
_diffrn_reflns_av_R_equivalents 0.0261
_diffrn_reflns_av_sigmaI/netI 0.0299
_diffrn_reflns_limit_h_max 12
_diffrn_reflns_limit_h_min -10
_diffrn_reflns_limit_k_max 19
_diffrn_reflns_limit_k_min -19
_diffrn_reflns_limit_l_max 16
_diffrn_reflns_limit_l_min -16
_diffrn_reflns_number 12295
_diffrn_reflns_theta_full 25.00
_diffrn_reflns_theta_max 25.00
_diffrn_reflns_theta_min 1.91
_exptl_absorpt_coefficient_mu 0.496
_exptl_absorpt_correction_T_max 0.9161
_exptl_absorpt_correction_T_min 0.8301
_exptl_absorpt_correction_type multi-scan
_exptl_absorpt_process_details SADABS
_exptl_crystal_colour colorless
_exptl_crystal_density_diffrn 1.291
_exptl_crystal_density_method 'not measured'
_exptl_crystal_description block
_exptl_crystal_F_000 992
_exptl_crystal_size_max 0.39
_exptl_crystal_size_mid 0.22
_exptl_crystal_size_min 0.18
_refine_diff_density_max 0.288
_refine_diff_density_min -0.320
_refine_diff_density_rms 0.052
_refine_ls_extinction_method none
_refine_ls_goodness_of_fit_ref 1.046
_refine_ls_hydrogen_treatment constr
_refine_ls_matrix_type full
_refine_ls_number_parameters 259
_refine_ls_number_reflns 4294
_refine_ls_number_restraints 0
_refine_ls_restrained_S_all 1.046
_refine_ls_R_factor_all 0.0597
_refine_ls_R_factor_gt 0.0447
_refine_ls_shift/su_max 0.000
_refine_ls_shift/su_mean 0.000
_refine_ls_structure_factor_coef Fsqd
_refine_ls_weighting_details 'calc w=1/[\s^2^(Fo^2^)+(0.0665P)^2^+1.2961P] where P=(Fo^2^+2Fc^2^)/3'
_refine_ls_weighting_scheme calc
_refine_ls_wR_factor_gt 0.1207
_refine_ls_wR_factor_ref 0.1333
_reflns_number_gt 3374
_reflns_number_total 4294
_reflns_threshold_expression >2sigma(I)
_cod_data_source_file c6qo00754f2.cif
_cod_data_source_block 1
_cod_depositor_comments
;
The following automatic conversions were performed:

data item '_exptl_absorpt_correction_type' value 'Multi-scan' was
changed to 'multi-scan' in accordance with the
/home/saulius/struct/COD-crude-data/automatic-downloads/DataCite-retrospective/RSC/depositions/lib/dictionaries/cif_core.dic
dictionary named 'cif_core.dic' version 2.4.2 last updated on
2011-04-26.

data item '_symmetry_cell_setting' value 'Monoclinic' was changed to
'monoclinic' in accordance with the
/home/saulius/struct/COD-crude-data/automatic-downloads/DataCite-retrospective/RSC/depositions/lib/dictionaries/cif_core.dic
dictionary named 'cif_core.dic' version 2.4.2 last updated on
2011-04-26.

Automatic conversion script
Id: cif_fix_values 6909 2019-04-08 15:41:33Z antanas 
;
_cod_original_sg_symbol_H-M 'P2(1)/c  '
_cod_database_code 1553616

loop_
_symmetry_equiv_pos_as_xyz
'x, y, z'
'-x, y+1/2, -z+1/2'
'-x, -y, -z'
'x, -y-1/2, z-1/2'

loop_
_atom_site_label
_atom_site_type_symbol
_atom_site_fract_x
_atom_site_fract_y
_atom_site_fract_z
_atom_site_U_iso_or_equiv
_atom_site_adp_type
_atom_site_occupancy
_atom_site_symmetry_multiplicity
_atom_site_calc_flag
_atom_site_refinement_flags
S1 S -0.06398(8) 0.19567(5) 0.80677(6) 0.0586(2) Uani 1 1 d .
S3 S 0.25077(9) -0.11045(5) 0.95537(6) 0.0657(3) Uani 1 1 d .
S4 S 0.56000(7) 0.19788(5) 0.82360(6) 0.0551(2) Uani 1 1 d .
S2 S 0.24965(10) 0.23231(6) 1.20219(6) 0.0691(3) Uani 1 1 d .
Si1 Si -0.00188(10) 0.34291(6) 0.93863(7) 0.0636(3) Uani 1 1 d .
Si2 Si 0.52820(10) 0.03369(6) 0.72648(7) 0.0628(3) Uani 1 1 d .
C16 C 0.3161(3) 0.03374(15) 0.91528(18) 0.0385(6) Uani 1 1 d .
C14 C 0.4799(3) 0.10722(17) 0.8206(2) 0.0440(6) Uani 1 1 d .
C7 C 0.0121(3) 0.10537(18) 0.8140(2) 0.0483(7) Uani 1 1 d .
H7 H -0.0039 0.0627 0.7720 0.058 Uiso 1 1 calc R
C6 C 0.0998(2) 0.10318(16) 0.88922(18) 0.0388(6) Uani 1 1 d .
C15 C 0.3947(2) 0.10488(15) 0.89358(18) 0.0373(6) Uani 1 1 d .
C13 C 0.4826(3) 0.23185(18) 0.9193(2) 0.0481(7) Uani 1 1 d .
H13 H 0.4971 0.2819 0.9478 0.058 Uiso 1 1 calc R
C9 C 0.1338(3) 0.21049(17) 1.1181(2) 0.0523(7) Uani 1 1 d .
H9 H 0.0476 0.2119 1.1298 0.063 Uiso 1 1 calc R
C10 C 0.3171(3) 0.19175(15) 1.03384(19) 0.0425(6) Uani 1 1 d .
C17 C 0.1802(3) 0.03302(15) 0.91308(18) 0.0392(6) Uani 1 1 d .
C8 C 0.1815(3) 0.19058(15) 1.03059(19) 0.0405(6) Uani 1 1 d .
C19 C 0.3654(3) -0.04058(17) 0.9370(2) 0.0506(7) Uani 1 1 d .
H19 H 0.4518 -0.0517 0.9413 0.061 Uiso 1 1 calc R
C4 C 0.0188(3) 0.23458(17) 0.9050(2) 0.0452(7) Uani 1 1 d .
C5 C 0.1013(2) 0.17709(16) 0.94215(18) 0.0383(6) Uani 1 1 d .
C12 C 0.3959(3) 0.17718(15) 0.95015(19) 0.0401(6) Uani 1 1 d .
C11 C 0.3653(3) 0.21399(18) 1.1227(2) 0.0553(8) Uani 1 1 d .
H11 H 0.4516 0.2186 1.1381 0.066 Uiso 1 1 calc R
C18 C 0.1340(3) -0.04186(17) 0.9324(2) 0.0525(8) Uani 1 1 d .
H18 H 0.0480 -0.0540 0.9329 0.063 Uiso 1 1 calc R
C22 C 0.4068(5) -0.0443(3) 0.6977(3) 0.1169(19) Uani 1 1 d .
H22A H 0.3290 -0.0187 0.6764 0.175 Uiso 1 1 calc R
H22B H 0.3925 -0.0758 0.7541 0.175 Uiso 1 1 calc R
H22C H 0.4360 -0.0787 0.6476 0.175 Uiso 1 1 calc R
C2 C -0.1278(5) 0.3518(3) 1.0282(3) 0.1119(18) Uani 1 1 d .
H2A H -0.1329 0.4067 1.0497 0.168 Uiso 1 1 calc R
H2B H -0.1075 0.3175 1.0822 0.168 Uiso 1 1 calc R
H2C H -0.2078 0.3359 0.9990 0.168 Uiso 1 1 calc R
C20 C 0.5508(5) 0.0906(3) 0.6129(3) 0.1071(16) Uani 1 1 d .
H20A H 0.6130 0.1321 0.6242 0.161 Uiso 1 1 calc R
H20B H 0.4718 0.1145 0.5915 0.161 Uiso 1 1 calc R
H20C H 0.5793 0.0544 0.5643 0.161 Uiso 1 1 calc R
C3 C 0.1530(5) 0.3864(2) 0.9845(4) 0.1097(17) Uani 1 1 d .
H3A H 0.2205 0.3657 0.9473 0.165 Uiso 1 1 calc R
H3B H 0.1674 0.3719 1.0508 0.165 Uiso 1 1 calc R
H3C H 0.1503 0.4441 0.9788 0.165 Uiso 1 1 calc R
C21 C 0.6827(4) -0.0110(3) 0.7708(4) 0.1122(17) Uani 1 1 d .
H21A H 0.7177 -0.0428 0.7206 0.168 Uiso 1 1 calc R
H21B H 0.6688 -0.0445 0.8256 0.168 Uiso 1 1 calc R
H21C H 0.7407 0.0315 0.7888 0.168 Uiso 1 1 calc R
C1 C -0.0510(5) 0.3987(3) 0.8287(3) 0.1009(15) Uani 1 1 d .
H1A H 0.0136 0.3940 0.7823 0.151 Uiso 1 1 calc R
H1B H -0.0630 0.4545 0.8442 0.151 Uiso 1 1 calc R
H1C H -0.1290 0.3767 0.8024 0.151 Uiso 1 1 calc R

loop_
_atom_site_aniso_label
_atom_site_aniso_U_11
_atom_site_aniso_U_22
_atom_site_aniso_U_33
_atom_site_aniso_U_23
_atom_site_aniso_U_13
_atom_site_aniso_U_12
S1 0.0482(5) 0.0715(5) 0.0556(5) 0.0004(4) -0.0038(4) 0.0095(4)
S3 0.0924(7) 0.0339(4) 0.0707(6) 0.0074(4) 0.0018(5) -0.0045(4)
S4 0.0467(4) 0.0567(5) 0.0625(5) 0.0081(4) 0.0096(4) -0.0069(4)
S2 0.0952(7) 0.0701(6) 0.0420(4) -0.0154(4) 0.0031(4) -0.0016(5)
Si1 0.0797(7) 0.0484(5) 0.0637(6) 0.0078(4) 0.0155(5) 0.0189(5)
Si2 0.0688(6) 0.0564(5) 0.0648(6) -0.0012(4) 0.0236(5) 0.0056(5)
C16 0.0496(16) 0.0335(13) 0.0325(13) -0.0009(11) 0.0029(11) 0.0014(12)
C14 0.0382(15) 0.0471(16) 0.0467(16) 0.0068(13) 0.0031(12) 0.0024(12)
C7 0.0413(16) 0.0517(17) 0.0520(17) -0.0092(13) 0.0046(13) -0.0026(13)
C6 0.0362(14) 0.0413(14) 0.0396(14) -0.0016(11) 0.0091(11) -0.0045(11)
C15 0.0360(14) 0.0368(13) 0.0388(14) 0.0048(11) -0.0020(11) 0.0061(11)
C13 0.0481(17) 0.0433(15) 0.0525(17) -0.0004(13) -0.0028(13) -0.0056(13)
C9 0.064(2) 0.0480(16) 0.0451(16) -0.0024(13) 0.0109(14) 0.0020(14)
C10 0.0538(17) 0.0331(13) 0.0403(15) -0.0017(11) -0.0017(12) -0.0021(12)
C17 0.0485(16) 0.0356(14) 0.0340(14) -0.0036(11) 0.0070(11) -0.0040(12)
C8 0.0514(17) 0.0319(13) 0.0384(14) -0.0010(11) 0.0053(12) 0.0020(12)
C19 0.0582(18) 0.0413(16) 0.0521(17) 0.0020(13) -0.0024(14) 0.0029(14)
C4 0.0446(16) 0.0482(16) 0.0434(15) 0.0021(13) 0.0081(12) 0.0068(13)
C5 0.0393(15) 0.0401(14) 0.0362(14) 0.0021(11) 0.0101(11) -0.0008(12)
C12 0.0407(15) 0.0355(14) 0.0437(15) 0.0029(11) -0.0018(12) 0.0006(12)
C11 0.062(2) 0.0547(18) 0.0485(17) -0.0071(14) -0.0052(15) -0.0053(15)
C18 0.0615(19) 0.0439(16) 0.0527(18) -0.0047(13) 0.0094(14) -0.0117(14)
C22 0.135(4) 0.126(4) 0.092(3) -0.041(3) 0.030(3) -0.053(3)
C2 0.147(4) 0.089(3) 0.105(3) 0.008(3) 0.063(3) 0.049(3)
C20 0.158(5) 0.092(3) 0.076(3) 0.011(2) 0.056(3) 0.018(3)
C3 0.129(4) 0.049(2) 0.149(4) 0.008(2) -0.019(3) -0.010(2)
C21 0.085(3) 0.082(3) 0.171(5) -0.001(3) 0.036(3) 0.033(3)
C1 0.135(4) 0.078(3) 0.090(3) 0.029(2) 0.018(3) 0.048(3)

loop_
_atom_type_symbol
_atom_type_description
_atom_type_scat_dispersion_real
_atom_type_scat_dispersion_imag
_atom_type_scat_source
C C 0.0033 0.0016 'International Tables Vol C Tables 4.2.6.8 and 6.1.1.4'
H H 0.0000 0.0000 'International Tables Vol C Tables 4.2.6.8 and 6.1.1.4'
S S 0.1246 0.1234 'International Tables Vol C Tables 4.2.6.8 and 6.1.1.4'
Si Si 0.0817 0.0704 'International Tables Vol C Tables 4.2.6.8 and 6.1.1.4'

loop_
_geom_angle_atom_site_label_1
_geom_angle_atom_site_label_2
_geom_angle_atom_site_label_3
_geom_angle
C7 S1 C4 93.43(14)
C18 S3 C19 91.65(15)
C13 S4 C14 93.39(14)
C9 S2 C11 91.67(15)
C1 Si1 C2 109.3(2)
C1 Si1 C4 107.89(17)
C2 Si1 C4 109.67(18)
C1 Si1 C3 107.5(2)
C2 Si1 C3 112.1(3)
C4 Si1 C3 110.26(17)
C22 Si2 C20 106.3(3)
C22 Si2 C21 112.3(3)
C20 Si2 C21 109.9(2)
C22 Si2 C14 113.66(18)
C20 Si2 C14 108.02(17)
C21 Si2 C14 106.5(2)
C19 C16 C17 111.6(2)
C19 C16 C15 123.6(3)
C17 C16 C15 124.8(2)
C15 C14 S4 109.8(2)
C15 C14 Si2 134.2(2)
S4 C14 Si2 116.01(15)
C6 C7 S1 111.8(2)
C6 C7 H7 124.1
S1 C7 H7 124.1
C7 C6 C5 111.3(2)
C7 C6 C17 124.0(2)
C5 C6 C17 124.6(2)
C14 C15 C12 112.8(2)
C14 C15 C16 123.9(2)
C12 C15 C16 123.2(2)
C12 C13 S4 112.1(2)
C12 C13 H13 124.0
S4 C13 H13 124.0
C8 C9 S2 112.5(2)
C8 C9 H9 123.8
S2 C9 H9 123.8
C11 C10 C8 111.6(3)
C11 C10 C12 123.7(3)
C8 C10 C12 124.5(2)
C18 C17 C16 111.6(2)
C18 C17 C6 123.9(3)
C16 C17 C6 124.5(2)
C9 C8 C10 111.7(3)
C9 C8 C5 123.6(3)
C10 C8 C5 124.5(2)
C16 C19 S3 112.5(2)
C16 C19 H19 123.8
S3 C19 H19 123.8
C5 C4 S1 109.3(2)
C5 C4 Si1 130.5(2)
S1 C4 Si1 119.90(16)
C4 C5 C6 114.0(2)
C4 C5 C8 122.5(2)
C6 C5 C8 123.4(2)
C13 C12 C15 112.0(3)
C13 C12 C10 122.8(2)
C15 C12 C10 125.2(2)
C10 C11 S2 112.6(2)
C10 C11 H11 123.7
S2 C11 H11 123.7
C17 C18 S3 112.7(2)
C17 C18 H18 123.7
S3 C18 H18 123.7
Si2 C22 H22A 109.5
Si2 C22 H22B 109.5
H22A C22 H22B 109.5
Si2 C22 H22C 109.5
H22A C22 H22C 109.5
H22B C22 H22C 109.5
Si1 C2 H2A 109.5
Si1 C2 H2B 109.5
H2A C2 H2B 109.5
Si1 C2 H2C 109.5
H2A C2 H2C 109.5
H2B C2 H2C 109.5
Si2 C20 H20A 109.5
Si2 C20 H20B 109.5
H20A C20 H20B 109.5
Si2 C20 H20C 109.5
H20A C20 H20C 109.5
H20B C20 H20C 109.5
Si1 C3 H3A 109.5
Si1 C3 H3B 109.5
H3A C3 H3B 109.5
Si1 C3 H3C 109.5
H3A C3 H3C 109.5
H3B C3 H3C 109.5
Si2 C21 H21A 109.5
Si2 C21 H21B 109.5
H21A C21 H21B 109.5
Si2 C21 H21C 109.5
H21A C21 H21C 109.5
H21B C21 H21C 109.5
Si1 C1 H1A 109.5
Si1 C1 H1B 109.5
H1A C1 H1B 109.5
Si1 C1 H1C 109.5
H1A C1 H1C 109.5
H1B C1 H1C 109.5

loop_
_geom_bond_atom_site_label_1
_geom_bond_atom_site_label_2
_geom_bond_distance
S1 C7 1.702(3)
S1 C4 1.719(3)
S3 C18 1.698(3)
S3 C19 1.702(3)
S4 C13 1.686(3)
S4 C14 1.726(3)
S2 C9 1.698(3)
S2 C11 1.705(3)
Si1 C1 1.844(4)
Si1 C2 1.862(4)
Si1 C4 1.873(3)
Si1 C3 1.875(5)
Si2 C22 1.853(4)
Si2 C20 1.864(4)
Si2 C21 1.872(5)
Si2 C14 1.875(3)
C16 C19 1.368(4)
C16 C17 1.432(4)
C16 C15 1.481(4)
C14 C15 1.382(4)
C7 C6 1.369(4)
C7 H7 0.9300
C6 C5 1.431(4)
C6 C17 1.471(4)
C15 C12 1.435(4)
C13 C12 1.369(4)
C13 H13 0.9300
C9 C8 1.375(4)
C9 H9 0.9300
C10 C11 1.369(4)
C10 C8 1.429(4)
C10 C12 1.477(4)
C17 C18 1.366(4)
C8 C5 1.483(4)
C19 H19 0.9300
C4 C5 1.378(4)
C11 H11 0.9300
C18 H18 0.9300
C22 H22A 0.9600
C22 H22B 0.9600
C22 H22C 0.9600
C2 H2A 0.9600
C2 H2B 0.9600
C2 H2C 0.9600
C20 H20A 0.9600
C20 H20B 0.9600
C20 H20C 0.9600
C3 H3A 0.9600
C3 H3B 0.9600
C3 H3C 0.9600
C21 H21A 0.9600
C21 H21B 0.9600
C21 H21C 0.9600
C1 H1A 0.9600
C1 H1B 0.9600
C1 H1C 0.9600
